data_4109060
loop_
_publ_author_name
'Xisheng Wang'
'Masanori Kitamura'
'Keiji Maruoka'

_publ_contact_author_email maruoka@kuchem.kyoto-u.ac.jp
_publ_contact_author_fax +81-(0)75-753-4041
_publ_contact_author_name 'Keiji Maruoka'
_publ_contact_author_phone +81-(0)75-753-4041
_publ_section_title
;
 New, Chiral Phase Transfer Catalysts for Effecting Asymmetric Conjugate
 Additions of \a-Alkyl-\a-cyanoacetates to Acetylenic Esters
;
_journal_name_full 'Journal of the American Chemical Society'
_journal_page_first 1038
_journal_page_last 1039
_journal_paper_doi 10.1021/ja068119g
_journal_volume 129
_journal_year 2007
_chemical_absolute_configuration ad
_chemical_formula_moiety 'C19 H33 N O4 Si '
_chemical_formula_sum 'C19 H33 N O4 Si'
_chemical_formula_weight 367.56
_space_group_IT_number 19
_symmetry_cell_setting orthorhombic
_symmetry_Int_Tables_number 19
_symmetry_space_group_name_Hall 'P 2ac 2ab'
_symmetry_space_group_name_H-M 'P 21 21 21'
_audit_creation_date 2006-12-12
_audit_creation_method 'by CrystalStructure 3.8'
_cell_angle_alpha 90.0000
_cell_angle_beta 90.0000
_cell_angle_gamma 90.0000
_cell_formula_units_Z 4
_cell_length_a 6.32501(11)
_cell_length_b 15.6014(3)
_cell_length_c 22.1928(4)
_cell_measurement_reflns_used 25676
_cell_measurement_temperature 133.1
_cell_measurement_theta_max 68.3
_cell_measurement_theta_min 3.5
_cell_volume 2189.96(7)
_computing_cell_refinement PROCESS-AUTO
_computing_data_collection PROCESS-AUTO
_computing_data_reduction CrystalStructure
_computing_publication_material 'CrystalStructure 3.8'
_computing_structure_refinement SHELXL
_computing_structure_solution SIR2004
_diffrn_detector_area_resol_mean 10.00
_diffrn_measured_fraction_theta_full 1.000
_diffrn_measured_fraction_theta_max 1.000
_diffrn_measurement_device_type 'Rigaku RAXIS-RAPID'
_diffrn_measurement_method \w
_diffrn_radiation_type 'Cu K\a'
_diffrn_radiation_wavelength 1.54187
_diffrn_reflns_av_R_equivalents 0.053
_diffrn_reflns_limit_h_max 7
_diffrn_reflns_limit_h_min -7
_diffrn_reflns_limit_k_max 18
_diffrn_reflns_limit_k_min -18
_diffrn_reflns_limit_l_max 26
_diffrn_reflns_limit_l_min -26
_diffrn_reflns_number 29093
_diffrn_reflns_theta_full 68.22
_diffrn_reflns_theta_max 68.22
_exptl_absorpt_coefficient_mu 1.113
_exptl_absorpt_correction_T_max 0.856
_exptl_absorpt_correction_T_min 0.697
_exptl_absorpt_correction_type multi-scan
_exptl_absorpt_process_details
;
    Higashi, T. (1995). Program for Absorption Correction.
    Rigaku Corporation, Tokyo, Japan.
;
_exptl_crystal_colour colorless
_exptl_crystal_density_diffrn 1.115
_exptl_crystal_description platelet
_exptl_crystal_F_000 800.00
_exptl_crystal_size_max 0.55
_exptl_crystal_size_mid 0.51
_exptl_crystal_size_min 0.14
_refine_diff_density_max 0.32
_refine_diff_density_min -0.32
_refine_ls_abs_structure_details 'Flack, H. D. (1983), Acta Cryst. A39, 876-881.  1678 Friedel Pairs'
_refine_ls_abs_structure_Flack 0.02(3)
_refine_ls_extinction_method none
_refine_ls_goodness_of_fit_ref 1.089
_refine_ls_hydrogen_treatment refall
_refine_ls_number_parameters 228
_refine_ls_number_reflns 4007
_refine_ls_R_factor_gt 0.0494
_refine_ls_shift/su_max 0.0010
_refine_ls_structure_factor_coef Fsqd
_refine_ls_weighting_details 'w = 1/[\s^2^(Fo^2^)+(0.0823P)^2^+1.4176P] where P=(Fo^2^+2Fc^2^)/3'
_refine_ls_weighting_scheme calc
_refine_ls_wR_factor_ref 0.1438
_reflns_number_gt 3795
_reflns_number_total 4007
_reflns_threshold_expression F^2^>2.0\s(F^2^)
_cod_data_source_file ja068119gsi20061228_033450.cif
_cod_data_source_block '_WangSi'
_cod_original_formula_sum 'C19 H33 N O4 Si '
_cod_database_code 4109060

loop_
_symmetry_equiv_pos_site_id
_symmetry_equiv_pos_as_xyz
1 +X,+Y,+Z
2 1/2+X,1/2-Y,-Z
3 -X,1/2+Y,1/2-Z
4 1/2-X,-Y,1/2+Z

loop_
_atom_site_label
_atom_site_type_symbol
_atom_site_fract_x
_atom_site_fract_y
_atom_site_fract_z
_atom_site_U_iso_or_equiv
_atom_site_adp_type
_atom_site_occupancy
_atom_site_symmetry_multiplicity
_atom_site_calc_flag
_atom_site_refinement_flags
Si(1) Si 0.58095(12) 0.75142(4) 0.89592(3) 0.02406(18) Uani 1.00 1 d .
O(1) O 0.3908(3) 1.00772(12) 1.15745(7) 0.0250(4) Uani 1.00 1 d .
O(2) O 0.5263(3) 1.16630(11) 0.93562(8) 0.0230(4) Uani 1.00 1 d .
O(3) O 0.7322(3) 1.02088(13) 1.12690(8) 0.0318(4) Uani 1.00 1 d .
O(4) O 0.6244(3) 1.08891(12) 0.85405(8) 0.0322(4) Uani 1.00 1 d .
N(2) N 0.0722(3) 1.01878(16) 0.93779(11) 0.0331(5) Uani 1.00 1 d .
C(1) C 0.5469(4) 1.25141(16) 0.90497(11) 0.0260(5) Uani 1.00 1 d .
C(2) C 0.4482(4) 1.01602(15) 1.05527(11) 0.0222(5) Uani 1.00 1 d .
C(3) C 0.4874(3) 1.01548(15) 0.94198(11) 0.0188(5) Uani 1.00 1 d .
C(4) C 0.2534(4) 1.01725(16) 0.94021(11) 0.0224(5) Uani 1.00 1 d .
C(5) C 0.5598(4) 1.09449(15) 0.90468(11) 0.0209(5) Uani 1.00 1 d .
C(6) C 0.5450(4) 1.01550(15) 1.11637(10) 0.0219(5) Uani 1.00 1 d .
C(7) C 0.5681(4) 1.01946(15) 1.00595(10) 0.0203(5) Uani 1.00 1 d .
C(9) C 0.4849(4) 0.84914(16) 0.93760(11) 0.0237(5) Uani 1.00 1 d .
C(10) C 0.4383(4) 1.00015(18) 1.22291(11) 0.0294(6) Uani 1.00 1 d .
C(11) C 0.4763(5) 0.65330(18) 0.93291(14) 0.0347(6) Uani 1.00 1 d .
C(12) C 0.5670(4) 0.93283(15) 0.91018(11) 0.0203(5) Uani 1.00 1 d .
C(13) C 0.4829(5) 0.7569(2) 0.81669(13) 0.0376(7) Uani 1.00 1 d .
C(14) C 0.8759(4) 0.7504(2) 0.89665(14) 0.0370(6) Uani 1.00 1 d .
C(15) C 0.5541(6) 0.9159(2) 1.23341(14) 0.0466(9) Uani 1.00 1 d .
C(16) C 0.5633(6) 1.0760(2) 1.24515(14) 0.0436(8) Uani 1.00 1 d .
C(17) C 0.4912(6) 1.31401(18) 0.95460(14) 0.0370(7) Uani 1.00 1 d .
C(18) C 0.7724(5) 1.26461(19) 0.88457(15) 0.0388(7) Uani 1.00 1 d .
C(19) C 0.3888(5) 1.2549(2) 0.85363(14) 0.0419(7) Uani 1.00 1 d .
C(20) C 0.2191(6) 0.9974(2) 1.25012(14) 0.0523(9) Uani 1.00 1 d .
H(1) H 0.2987 1.0139 1.0514 0.027 Uiso 1.00 1 c R
H(2) H 0.7165 1.0249 1.0115 0.024 Uiso 1.00 1 c R
H(3) H 0.5756 0.6342 0.9640 0.042 Uiso 1.00 1 c R
H(4) H 0.4589 0.6079 0.9028 0.042 Uiso 1.00 1 c R
H(5) H 0.3392 0.6661 0.9514 0.042 Uiso 1.00 1 c R
H(6) H 0.3450 0.7285 0.8140 0.045 Uiso 1.00 1 c R
H(7) H 0.5835 0.7280 0.7900 0.045 Uiso 1.00 1 c R
H(8) H 0.4687 0.8170 0.8045 0.045 Uiso 1.00 1 c R
H(9) H 0.9292 0.7809 0.8612 0.044 Uiso 1.00 1 c R
H(10) H 0.9263 0.6910 0.8959 0.044 Uiso 1.00 1 c R
H(11) H 0.9270 0.7787 0.9333 0.044 Uiso 1.00 1 c R
H(12) H 0.4511 0.8705 1.2417 0.056 Uiso 1.00 1 c R
H(13) H 0.6496 0.9220 1.2679 0.056 Uiso 1.00 1 c R
H(14) H 0.6361 0.9011 1.1974 0.056 Uiso 1.00 1 c R
H(15) H 0.7147 1.0642 1.2408 0.052 Uiso 1.00 1 c R
H(16) H 0.5304 1.0863 1.2877 0.052 Uiso 1.00 1 c R
H(17) H 0.5261 1.1268 1.2214 0.052 Uiso 1.00 1 c R
H(18) H 0.3387 1.3250 0.9541 0.044 Uiso 1.00 1 c R
H(19) H 0.5675 1.3679 0.9482 0.044 Uiso 1.00 1 c R
H(20) H 0.5315 1.2897 0.9937 0.044 Uiso 1.00 1 c R
H(21) H 0.8529 1.2928 0.9167 0.047 Uiso 1.00 1 c R
H(22) H 0.7740 1.3007 0.8484 0.047 Uiso 1.00 1 c R
H(23) H 0.8367 1.2090 0.8754 0.047 Uiso 1.00 1 c R
H(24) H 0.4548 1.2328 0.8168 0.050 Uiso 1.00 1 c R
H(25) H 0.3442 1.3143 0.8472 0.050 Uiso 1.00 1 c R
H(26) H 0.2654 1.2197 0.8637 0.050 Uiso 1.00 1 c R
H(27) H 0.1722 1.0559 1.2592 0.063 Uiso 1.00 1 c R
H(28) H 0.2221 0.9637 1.2873 0.063 Uiso 1.00 1 c R
H(29) H 0.1209 0.9710 1.2214 0.063 Uiso 1.00 1 c R
H(30) H 0.3284 0.8498 0.9372 0.028 Uiso 1.00 1 c R
H(31) H 0.5314 0.8456 0.9801 0.028 Uiso 1.00 1 c R
H(32) H 0.5241 0.9351 0.8673 0.024 Uiso 1.00 1 c R
H(33) H 0.7234 0.9322 0.9115 0.024 Uiso 1.00 1 c R

loop_
_atom_site_aniso_label
_atom_site_aniso_U_11
_atom_site_aniso_U_22
_atom_site_aniso_U_33
_atom_site_aniso_U_12
_atom_site_aniso_U_13
_atom_site_aniso_U_23
Si(1) 0.0301(4) 0.0186(3) 0.0235(3) 0.0002(3) 0.0011(2) -0.0017(2)
O(1) 0.0266(9) 0.0333(9) 0.0152(7) 0.0033(8) 0.0018(7) 0.0009(7)
O(2) 0.0324(10) 0.0162(8) 0.0204(8) -0.0028(7) 0.0041(7) 0.0007(6)
O(3) 0.0238(10) 0.0450(12) 0.0266(9) -0.0020(9) -0.0006(8) -0.0047(8)
O(4) 0.0501(13) 0.0250(9) 0.0217(9) -0.0041(9) 0.0102(9) 0.0001(7)
N(2) 0.0253(13) 0.0391(13) 0.0348(12) -0.0010(10) -0.0022(10) -0.0030(10)
C(1) 0.0381(15) 0.0147(11) 0.0252(12) -0.0002(12) 0.0029(11) 0.0063(10)
C(2) 0.0256(13) 0.0208(11) 0.0203(11) 0.0001(10) 0.0004(10) -0.0003(9)
C(3) 0.0212(12) 0.0170(11) 0.0184(10) -0.0013(9) 0.0011(9) -0.0021(9)
C(4) 0.0299(15) 0.0185(11) 0.0189(10) -0.0025(10) 0.0001(10) 0.0004(9)
C(5) 0.0250(13) 0.0171(11) 0.0207(12) -0.0032(10) -0.0011(10) -0.0001(9)
C(6) 0.0285(14) 0.0179(11) 0.0192(11) 0.0004(10) 0.0027(10) -0.0007(9)
C(7) 0.0243(13) 0.0181(11) 0.0187(11) -0.0050(10) -0.0010(9) -0.0018(8)
C(9) 0.0287(14) 0.0179(11) 0.0245(12) -0.0040(10) 0.0040(11) 0.0001(10)
C(10) 0.0405(16) 0.0350(13) 0.0127(10) -0.0035(13) 0.0001(11) -0.0006(10)
C(11) 0.0443(18) 0.0223(13) 0.0375(15) 0.0001(12) 0.0005(14) 0.0017(11)
C(12) 0.0232(13) 0.0173(11) 0.0205(11) -0.0000(10) 0.0019(9) -0.0029(9)
C(13) 0.0528(19) 0.0303(14) 0.0296(14) -0.0016(15) -0.0043(13) -0.0050(12)
C(14) 0.0336(15) 0.0373(15) 0.0402(16) 0.0070(14) 0.0024(13) -0.0028(14)
C(15) 0.072(2) 0.0415(17) 0.0262(14) 0.0060(18) -0.0134(16) 0.0073(12)
C(16) 0.064(2) 0.0415(17) 0.0250(14) -0.0102(17) 0.0001(15) -0.0071(12)
C(17) 0.056(2) 0.0181(12) 0.0371(15) 0.0020(12) 0.0104(14) 0.0011(11)
C(18) 0.0413(17) 0.0267(14) 0.0483(18) -0.0107(12) 0.0138(14) 0.0022(13)
C(19) 0.0503(19) 0.0369(15) 0.0384(16) 0.0044(17) -0.0106(14) 0.0084(13)
C(20) 0.047(2) 0.084(2) 0.0264(14) -0.010(2) 0.0128(14) -0.0028(18)

loop_
_atom_type_symbol
_atom_type_description
_atom_type_scat_dispersion_real
_atom_type_scat_dispersion_imag
_atom_type_scat_source
C C 0.018 0.009
;
International Tables for Crystallography
(1992, Vol. C, Tables 4.2.6.8 and 6.1.1.4)
;
H H 0.000 0.000
;
International Tables for Crystallography
(1992, Vol. C, Table 6.1.1.4)
;
N N 0.031 0.018
;
International Tables for Crystallography
(1992, Vol. C, Tables 4.2.6.8 and 6.1.1.4)
;
O O 0.049 0.032
;
International Tables for Crystallography
(1992, Vol. C, Tables 4.2.6.8 and 6.1.1.4)
;
Si Si 0.254 0.330
;
International Tables for Crystallography
(1992, Vol. C, Tables 4.2.6.8 and 6.1.1.4)
;

loop_
_geom_angle_atom_site_label_1
_geom_angle_atom_site_label_2
_geom_angle_atom_site_label_3
_geom_angle
_geom_angle_publ_flag
C(9) Si(1) C(11) 109.56(12) yes
C(9) Si(1) C(13) 108.57(12) yes
C(9) Si(1) C(14) 108.97(13) yes
C(11) Si(1) C(13) 109.58(14) yes
C(11) Si(1) C(14) 110.21(14) yes
C(13) Si(1) C(14) 109.93(14) yes
C(6) O(1) C(10) 121.6(2) yes
C(1) O(2) C(5) 119.88(18) yes
O(2) C(1) C(17) 102.79(19) yes
O(2) C(1) C(18) 109.8(2) yes
O(2) C(1) C(19) 108.4(2) yes
C(17) C(1) C(18) 110.5(2) yes
C(17) C(1) C(19) 111.7(2) yes
C(18) C(1) C(19) 113.1(2) yes
C(6) C(2) C(7) 121.0(2) yes
C(4) C(3) C(5) 105.41(19) yes
C(4) C(3) C(7) 111.2(2) yes
C(4) C(3) C(12) 109.1(2) yes
C(5) C(3) C(7) 111.63(19) yes
C(5) C(3) C(12) 108.72(19) yes
C(7) C(3) C(12) 110.59(19) yes
N(2) C(4) C(3) 178.8(2) yes
O(2) C(5) O(4) 126.8(2) yes
O(2) C(5) C(3) 110.2(2) yes
O(4) C(5) C(3) 122.8(2) yes
O(1) C(6) O(3) 125.9(2) yes
O(1) C(6) C(2) 108.7(2) yes
O(3) C(6) C(2) 125.3(2) yes
C(2) C(7) C(3) 125.3(2) yes
Si(1) C(9) C(12) 112.68(17) yes
O(1) C(10) C(15) 108.4(2) yes
O(1) C(10) C(16) 111.3(2) yes
O(1) C(10) C(20) 101.9(2) yes
C(15) C(10) C(16) 112.1(2) yes
C(15) C(10) C(20) 110.8(2) yes
C(16) C(10) C(20) 111.8(2) yes
C(3) C(12) C(9) 114.7(2) yes
C(6) C(2) H(1) 119.5(2) no
C(7) C(2) H(1) 119.5(2) no
C(2) C(7) H(2) 117.4(2) no
C(3) C(7) H(2) 117.3(2) no
Si(1) C(9) H(30) 109.1 no
Si(1) C(9) H(31) 109.1 no
C(12) C(9) H(30) 109.0 no
C(12) C(9) H(31) 109.1 no
H(30) C(9) H(31) 107.8 no
Si(1) C(11) H(3) 109.5(2) no
Si(1) C(11) H(4) 109.5(2) no
Si(1) C(11) H(5) 109.5(2) no
H(3) C(11) H(4) 109.5(2) no
H(3) C(11) H(5) 109.5(2) no
H(4) C(11) H(5) 109.5(3) no
C(3) C(12) H(32) 108.6 no
C(3) C(12) H(33) 108.6 no
C(9) C(12) H(32) 108.6 no
C(9) C(12) H(33) 108.6 no
H(32) C(12) H(33) 107.6 no
Si(1) C(13) H(6) 109.5(2) no
Si(1) C(13) H(7) 109.5(2) no
Si(1) C(13) H(8) 109.5(2) no
H(6) C(13) H(7) 109.5(2) no
H(6) C(13) H(8) 109.5(3) no
H(7) C(13) H(8) 109.5(2) no
Si(1) C(14) H(9) 109.5(2) no
Si(1) C(14) H(10) 109.5(2) no
Si(1) C(14) H(11) 109.5(2) no
H(9) C(14) H(10) 109.5(2) no
H(9) C(14) H(11) 109.5(3) no
H(10) C(14) H(11) 109.5(2) no
C(10) C(15) H(12) 109.5(3) no
C(10) C(15) H(13) 109.5(2) no
C(10) C(15) H(14) 109.5(2) no
H(12) C(15) H(13) 109.5(3) no
H(12) C(15) H(14) 109.5(3) no
H(13) C(15) H(14) 109.5(4) no
C(10) C(16) H(15) 109.5(2) no
C(10) C(16) H(16) 109.5(3) no
C(10) C(16) H(17) 109.5(3) no
H(15) C(16) H(16) 109.5(3) no
H(15) C(16) H(17) 109.5(3) no
H(16) C(16) H(17) 109.5(3) no
C(1) C(17) H(18) 109.5(2) no
C(1) C(17) H(19) 109.5(2) no
C(1) C(17) H(20) 109.5(2) no
H(18) C(17) H(19) 109.5(2) no
H(18) C(17) H(20) 109.5(3) no
H(19) C(17) H(20) 109.5(3) no
C(1) C(18) H(21) 109.5(2) no
C(1) C(18) H(22) 109.5(2) no
C(1) C(18) H(23) 109.5(2) no
H(21) C(18) H(22) 109.5(2) no
H(21) C(18) H(23) 109.5(3) no
H(22) C(18) H(23) 109.5(3) no
C(1) C(19) H(24) 109.5(2) no
C(1) C(19) H(25) 109.5(2) no
C(1) C(19) H(26) 109.5(2) no
H(24) C(19) H(25) 109.5(3) no
H(24) C(19) H(26) 109.5(3) no
H(25) C(19) H(26) 109.5(3) no
C(10) C(20) H(27) 109.5(3) no
C(10) C(20) H(28) 109.5(3) no
C(10) C(20) H(29) 109.5(2) no
H(27) C(20) H(28) 109.5(3) no
H(27) C(20) H(29) 109.5(3) no
H(28) C(20) H(29) 109.5(4) no

loop_
_geom_bond_atom_site_label_1
_geom_bond_atom_site_label_2
_geom_bond_distance
_geom_bond_publ_flag
Si(1) C(9) 1.884(2) yes
Si(1) C(11) 1.859(3) yes
Si(1) C(13) 1.866(3) yes
Si(1) C(14) 1.866(3) yes
O(1) C(6) 1.340(3) yes
O(1) C(10) 1.488(2) yes
O(2) C(1) 1.498(3) yes
O(2) C(5) 1.331(2) yes
O(3) C(6) 1.210(3) yes
O(4) C(5) 1.199(3) yes
N(2) C(4) 1.147(3) yes
C(1) C(17) 1.514(3) yes
C(1) C(18) 1.511(4) yes
C(1) C(19) 1.517(4) yes
C(2) C(6) 1.488(3) yes
C(2) C(7) 1.333(3) yes
C(3) C(4) 1.481(3) yes
C(3) C(5) 1.554(3) yes
C(3) C(7) 1.510(3) yes
C(3) C(12) 1.554(3) yes
C(9) C(12) 1.531(3) yes
C(10) C(15) 1.522(4) yes
C(10) C(16) 1.506(4) yes
C(10) C(20) 1.513(4) yes
C(2) H(1) 0.950(2) no
C(7) H(2) 0.950(2) no
C(9) H(30) 0.990 no
C(9) H(31) 0.990 no
C(11) H(3) 0.980(3) no
C(11) H(4) 0.980(2) no
C(11) H(5) 0.980(3) no
C(12) H(32) 0.990 no
C(12) H(33) 0.990 no
C(13) H(6) 0.980(3) no
C(13) H(7) 0.980(3) no
C(13) H(8) 0.980(3) no
C(14) H(9) 0.980(3) no
C(14) H(10) 0.980(3) no
C(14) H(11) 0.980(3) no
C(15) H(12) 0.980(3) no
C(15) H(13) 0.980(3) no
C(15) H(14) 0.980(3) no
C(16) H(15) 0.980(4) no
C(16) H(16) 0.980(3) no
C(16) H(17) 0.980(3) no
C(17) H(18) 0.980(3) no
C(17) H(19) 0.980(3) no
C(17) H(20) 0.980(3) no
C(18) H(21) 0.980(3) no
C(18) H(22) 0.980(3) no
C(18) H(23) 0.980(3) no
C(19) H(24) 0.980(3) no
C(19) H(25) 0.980(3) no
C(19) H(26) 0.980(3) no
C(20) H(27) 0.980(4) no
C(20) H(28) 0.980(3) no
C(20) H(29) 0.980(3) no

loop_
_geom_contact_atom_site_label_1
_geom_contact_atom_site_label_2
_geom_contact_distance
_geom_contact_site_symmetry_2
O(3) C(11) 3.396(3) 2_567
O(3) C(17) 3.548(3) 2_577
O(4) N(2) 3.560(3) 1_655
O(4) C(15) 3.363(4) 4_674
O(4) C(20) 3.443(4) 4_574
N(2) O(4) 3.560(3) 1_455
N(2) C(5) 3.526(3) 1_455
N(2) C(7) 3.529(3) 1_455
N(2) C(12) 3.519(3) 1_455
N(2) C(17) 3.574(3) 2_477
C(5) N(2) 3.526(3) 1_655
C(7) N(2) 3.529(3) 1_655
C(11) O(3) 3.396(3) 2_467
C(12) N(2) 3.519(3) 1_655
C(15) O(4) 3.363(4) 4_675
C(17) O(3) 3.548(3) 2_477
C(17) N(2) 3.574(3) 2_577
C(20) O(4) 3.443(4) 4_575
O(1) H(4) 3.5364(18) 2_467
O(1) H(10) 3.3264(18) 2_467
O(1) H(21) 3.5289(18) 2_477
O(1) H(22) 3.0823(18) 2_477
O(2) H(18) 3.1485(18) 2_577
O(2) H(20) 3.5680(19) 2_477
O(2) H(21) 3.5146(17) 2_477
O(3) H(4) 2.555(2) 2_567
O(3) H(5) 3.4618(19) 2_567
O(3) H(18) 3.0771(19) 2_577
O(3) H(19) 3.2069(19) 2_577
O(3) H(25) 2.728(2) 2_577
O(3) H(29) 3.3244(19) 1_655
O(4) H(13) 2.3927(19) 4_674
O(4) H(28) 2.769(2) 4_574
O(4) H(29) 3.4559(19) 4_574
N(2) H(2) 2.783(2) 1_455
N(2) H(3) 3.232(2) 2_467
N(2) H(19) 3.087(2) 2_477
N(2) H(20) 3.363(2) 2_477
N(2) H(23) 3.598(2) 1_455
N(2) H(28) 3.594(2) 4_574
N(2) H(33) 2.652 1_455
C(2) H(3) 3.351(2) 2_467
C(2) H(10) 3.410(2) 2_467
C(2) H(18) 3.507(2) 2_577
C(2) H(19) 3.014(2) 2_477
C(2) H(21) 3.106(2) 2_477
C(4) H(3) 3.371(2) 2_467
C(4) H(19) 3.275(2) 2_477
C(4) H(28) 3.409(2) 4_574
C(5) H(13) 3.557(2) 4_674
C(5) H(28) 3.284(2) 4_574
C(6) H(4) 3.278(2) 2_567
C(6) H(10) 3.319(2) 2_467
C(6) H(18) 3.477(2) 2_577
C(6) H(21) 3.311(2) 2_477
C(6) H(22) 3.432(2) 2_477
C(6) H(25) 3.359(2) 2_577
C(7) H(5) 3.494(2) 2_567
C(7) H(18) 3.099(2) 2_577
C(9) H(3) 3.397(2) 2_467
C(9) H(5) 3.338(2) 2_567
C(9) H(11) 3.511(2) 2_467
C(11) H(1) 3.329(3) 2_567
C(11) H(2) 3.457(2) 2_467
C(11) H(11) 3.169(3) 2_467
C(11) H(31) 3.412 2_467
C(13) H(14) 3.314(3) 2_467
C(13) H(24) 3.012(2) 3_646
C(13) H(27) 3.335(3) 4_574
C(14) H(5) 3.434(3) 1_655
C(14) H(6) 3.505(3) 1_655
C(14) H(14) 3.557(3) 2_567
C(14) H(16) 3.562(3) 4_674
C(14) H(30) 3.377 1_655
C(14) H(31) 3.269 2_567
C(15) H(6) 3.093(3) 2_567
C(15) H(10) 3.416(3) 2_467
C(16) H(9) 3.408(3) 4_675
C(16) H(22) 3.371(3) 2_477
C(16) H(25) 3.207(3) 2_577
C(17) H(1) 3.318(3) 2_577
C(17) H(2) 3.147(3) 2_477
C(17) H(20) 3.520(3) 2_477
C(17) H(21) 3.420(3) 2_477
C(18) H(17) 3.313(3) 2_577
C(18) H(20) 3.272(3) 2_577
C(18) H(26) 3.229(3) 1_655
C(19) H(7) 3.219(3) 3_656
C(19) H(17) 3.383(3) 2_477
C(19) H(23) 3.597(3) 1_455
C(20) H(8) 3.354(4) 4_575
C(20) H(15) 3.362(3) 1_455
C(20) H(32) 3.200 4_575
H(1) C(11) 3.329(3) 2_467
H(1) C(17) 3.318(3) 2_477
H(1) H(3) 2.729 2_467
H(1) H(4) 3.045 2_467
H(1) H(10) 3.499 2_467
H(1) H(19) 2.354 2_477
H(1) H(21) 3.118 2_477
H(2) N(2) 2.783(2) 1_655
H(2) C(11) 3.457(2) 2_567
H(2) C(17) 3.147(3) 2_577
H(2) H(3) 3.408 2_567
H(2) H(4) 3.204 2_567
H(2) H(5) 3.186 2_567
H(2) H(18) 2.583 2_577
H(2) H(19) 2.920 2_577
H(2) H(20) 3.515 2_577
H(3) N(2) 3.232(2) 2_567
H(3) C(2) 3.351(2) 2_567
H(3) C(4) 3.371(2) 2_567
H(3) C(9) 3.397(2) 2_567
H(3) H(1) 2.729 2_567
H(3) H(2) 3.408 2_467
H(3) H(11) 2.815 2_467
H(3) H(30) 2.725 2_567
H(3) H(31) 3.154 2_567
H(4) O(1) 3.5364(18) 2_567
H(4) O(3) 2.555(2) 2_467
H(4) C(6) 3.278(2) 2_467
H(4) H(1) 3.045 2_567
H(4) H(2) 3.204 2_467
H(4) H(14) 3.022 2_467
H(4) H(29) 3.189 2_567
H(5) O(3) 3.4618(19) 2_467
H(5) C(7) 3.494(2) 2_467
H(5) C(9) 3.338(2) 2_467
H(5) C(14) 3.434(3) 1_455
H(5) H(2) 3.186 2_467
H(5) H(10) 2.914 1_455
H(5) H(11) 3.170 1_455
H(5) H(11) 2.757 2_467
H(5) H(31) 2.476 2_467
H(5) H(33) 3.485 2_467
H(6) C(14) 3.505(3) 1_455
H(6) C(15) 3.093(3) 2_467
H(6) H(9) 2.946 1_455
H(6) H(10) 3.265 1_455
H(6) H(12) 3.181 2_467
H(6) H(13) 3.216 2_467
H(6) H(14) 2.429 2_467
H(6) H(24) 3.167 3_646
H(6) H(27) 3.578 4_574
H(7) C(19) 3.219(3) 3_646
H(7) H(12) 2.874 2_567
H(7) H(14) 3.485 2_467
H(7) H(24) 2.383 3_646
H(7) H(25) 3.360 3_646
H(7) H(26) 3.545 3_646
H(7) H(28) 3.557 2_567
H(7) H(29) 3.124 2_567
H(8) C(20) 3.354(4) 4_574
H(8) H(15) 3.073 4_674
H(8) H(16) 3.518 4_574
H(8) H(16) 3.529 4_674
H(8) H(24) 3.035 3_646
H(8) H(25) 3.570 3_646
H(8) H(27) 2.395 4_574
H(9) C(16) 3.408(3) 4_674
H(9) H(6) 2.946 1_655
H(9) H(12) 3.288 2_567
H(9) H(14) 3.386 2_567
H(9) H(16) 2.648 4_674
H(9) H(17) 3.431 4_674
H(9) H(30) 3.221 1_655
H(10) O(1) 3.3264(18) 2_567
H(10) C(2) 3.410(2) 2_567
H(10) C(6) 3.319(2) 2_567
H(10) C(15) 3.416(3) 2_567
H(10) H(1) 3.499 2_567
H(10) H(5) 2.914 1_655
H(10) H(6) 3.265 1_655
H(10) H(12) 3.204 2_567
H(10) H(14) 2.848 2_567
H(10) H(31) 2.888 2_567
H(11) C(9) 3.511(2) 2_567
H(11) C(11) 3.169(3) 2_567
H(11) H(3) 2.815 2_567
H(11) H(5) 3.170 1_655
H(11) H(5) 2.757 2_567
H(11) H(30) 2.772 1_655
H(11) H(30) 3.560 2_567
H(11) H(31) 2.809 2_567
H(12) H(6) 3.181 2_567
H(12) H(7) 2.874 2_467
H(12) H(9) 3.288 2_467
H(12) H(10) 3.204 2_467
H(12) H(23) 3.485 4_675
H(12) H(24) 3.460 4_575
H(12) H(26) 3.346 4_575
H(13) O(4) 2.3927(19) 4_675
H(13) C(5) 3.557(2) 4_675
H(13) H(6) 3.216 2_567
H(13) H(23) 3.141 4_675
H(13) H(29) 3.246 1_655
H(14) C(13) 3.314(3) 2_567
H(14) C(14) 3.557(3) 2_467
H(14) H(4) 3.022 2_567
H(14) H(6) 2.429 2_567
H(14) H(7) 3.485 2_567
H(14) H(9) 3.386 2_467
H(14) H(10) 2.848 2_467
H(14) H(29) 3.298 1_655
H(15) C(20) 3.362(3) 1_655
H(15) H(8) 3.073 4_675
H(15) H(25) 2.841 2_577
H(15) H(27) 2.925 1_655
H(15) H(29) 2.983 1_655
H(15) H(32) 3.258 4_675
H(16) C(14) 3.562(3) 4_675
H(16) H(8) 3.518 4_575
H(16) H(8) 3.529 4_675
H(16) H(9) 2.648 4_675
H(16) H(32) 3.343 4_675
H(16) H(33) 3.171 4_675
H(17) C(18) 3.313(3) 2_477
H(17) C(19) 3.383(3) 2_577
H(17) H(9) 3.431 4_675
H(17) H(21) 3.489 2_477
H(17) H(22) 2.495 2_477
H(17) H(23) 3.552 2_477
H(17) H(24) 3.588 2_577
H(17) H(25) 2.686 2_577
H(17) H(26) 3.405 2_577
H(18) O(2) 3.1485(18) 2_477
H(18) O(3) 3.0771(19) 2_477
H(18) C(2) 3.507(2) 2_477
H(18) C(6) 3.477(2) 2_477
H(18) C(7) 3.099(2) 2_477
H(18) H(2) 2.583 2_477
H(18) H(20) 2.884 2_477
H(18) H(21) 3.222 1_455
H(18) H(21) 3.407 2_477
H(19) O(3) 3.2069(19) 2_477
H(19) N(2) 3.087(2) 2_577
H(19) C(2) 3.014(2) 2_577
H(19) C(4) 3.275(2) 2_577
H(19) H(1) 2.354 2_577
H(19) H(2) 2.920 2_477
H(20) O(2) 3.5680(19) 2_577
H(20) N(2) 3.363(2) 2_577
H(20) C(17) 3.520(3) 2_577
H(20) C(18) 3.272(3) 2_477
H(20) H(2) 3.515 2_477
H(20) H(18) 2.884 2_577
H(20) H(20) 3.408 2_477
H(20) H(20) 3.408 2_577
H(20) H(21) 2.625 2_477
H(20) H(23) 3.157 2_477
H(20) H(26) 3.497 2_577
H(21) O(1) 3.5289(18) 2_577
H(21) O(2) 3.5146(17) 2_577
H(21) C(2) 3.106(2) 2_577
H(21) C(6) 3.311(2) 2_577
H(21) C(17) 3.420(3) 2_577
H(21) H(1) 3.118 2_577
H(21) H(17) 3.489 2_577
H(21) H(18) 3.222 1_655
H(21) H(18) 3.407 2_577
H(21) H(20) 2.625 2_577
H(21) H(25) 3.486 1_655
H(21) H(26) 3.080 1_655
H(22) O(1) 3.0823(18) 2_577
H(22) C(6) 3.432(2) 2_577
H(22) C(16) 3.371(3) 2_577
H(22) H(17) 2.495 2_577
H(22) H(26) 3.372 1_655
H(22) H(27) 3.335 2_577
H(23) N(2) 3.598(2) 1_655
H(23) C(19) 3.597(3) 1_655
H(23) H(12) 3.485 4_674
H(23) H(13) 3.141 4_674
H(23) H(17) 3.552 2_577
H(23) H(20) 3.157 2_577
H(23) H(26) 2.729 1_655
H(24) C(13) 3.012(2) 3_656
H(24) H(6) 3.167 3_656
H(24) H(7) 2.383 3_656
H(24) H(8) 3.035 3_656
H(24) H(12) 3.460 4_574
H(24) H(17) 3.588 2_477
H(24) H(28) 3.328 4_574
H(25) O(3) 2.728(2) 2_477
H(25) C(6) 3.359(2) 2_477
H(25) C(16) 3.207(3) 2_477
H(25) H(7) 3.360 3_656
H(25) H(8) 3.570 3_656
H(25) H(15) 2.841 2_477
H(25) H(17) 2.686 2_477
H(25) H(21) 3.486 1_455
H(26) C(18) 3.229(3) 1_455
H(26) H(7) 3.545 3_656
H(26) H(12) 3.346 4_574
H(26) H(17) 3.405 2_477
H(26) H(20) 3.497 2_477
H(26) H(21) 3.080 1_455
H(26) H(22) 3.372 1_455
H(26) H(23) 2.729 1_455
H(26) H(28) 3.327 4_574
H(27) C(13) 3.335(3) 4_575
H(27) H(6) 3.578 4_575
H(27) H(8) 2.395 4_575
H(27) H(15) 2.925 1_455
H(27) H(22) 3.335 2_477
H(27) H(32) 2.705 4_575
H(28) O(4) 2.769(2) 4_575
H(28) N(2) 3.594(2) 4_575
H(28) C(4) 3.409(2) 4_575
H(28) C(5) 3.284(2) 4_575
H(28) H(7) 3.557 2_467
H(28) H(24) 3.328 4_575
H(28) H(26) 3.327 4_575
H(28) H(32) 2.841 4_575
H(29) O(3) 3.3244(19) 1_455
H(29) O(4) 3.4559(19) 4_575
H(29) H(4) 3.189 2_467
H(29) H(7) 3.124 2_467
H(29) H(13) 3.246 1_455
H(29) H(14) 3.298 1_455
H(29) H(15) 2.983 1_455
H(30) C(14) 3.377 1_455
H(30) H(3) 2.725 2_467
H(30) H(9) 3.221 1_455
H(30) H(11) 2.772 1_455
H(30) H(11) 3.560 2_467
H(31) C(11) 3.412 2_567
H(31) C(14) 3.269 2_467
H(31) H(3) 3.154 2_467
H(31) H(5) 2.476 2_567
H(31) H(10) 2.888 2_467
H(31) H(11) 2.809 2_467
H(32) C(20) 3.200 4_574
H(32) H(15) 3.258 4_674
H(32) H(16) 3.343 4_674
H(32) H(27) 2.705 4_574
H(32) H(28) 2.841 4_574
H(33) N(2) 2.652 1_655
H(33) H(5) 3.485 2_567
H(33) H(16) 3.171 4_674

loop_
_geom_torsion_atom_site_label_1
_geom_torsion_atom_site_label_2
_geom_torsion_atom_site_label_3
_geom_torsion_atom_site_label_4
_geom_torsion
C(11) Si(1) C(9) C(12) 179.32(19)
C(13) Si(1) C(9) C(12) -61.0(2)
C(14) Si(1) C(9) C(12) 58.7(2)
C(6) O(1) C(10) C(15) -65.7(3)
C(6) O(1) C(10) C(16) 58.0(3)
C(6) O(1) C(10) C(20) 177.4(2)
C(10) O(1) C(6) O(3) -3.3(3)
C(10) O(1) C(6) C(2) 176.4(2)
C(1) O(2) C(5) O(4) 6.9(4)
C(1) O(2) C(5) C(3) -169.0(2)
C(5) O(2) C(1) C(17) 178.5(2)
C(5) O(2) C(1) C(18) -63.9(2)
C(5) O(2) C(1) C(19) 60.1(3)
C(6) C(2) C(7) C(3) 176.5(2)
C(7) C(2) C(6) O(1) -177.1(2)
C(7) C(2) C(6) O(3) 2.6(3)
C(4) C(3) C(5) O(2) 73.7(2)
C(4) C(3) C(5) O(4) -102.3(2)
C(5) C(3) C(4) N(2) 50(13)
C(4) C(3) C(7) C(2) 6.6(3)
C(7) C(3) C(4) N(2) 171(10)
C(4) C(3) C(12) C(9) -58.5(2)
C(12) C(3) C(4) N(2) -67(13)
C(5) C(3) C(7) C(2) 124.0(2)
C(7) C(3) C(5) O(2) -47.1(2)
C(7) C(3) C(5) O(4) 136.8(2)
C(5) C(3) C(12) C(9) -173.0(2)
C(12) C(3) C(5) O(2) -169.4(2)
C(12) C(3) C(5) O(4) 14.5(3)
C(7) C(3) C(12) C(9) 64.2(2)
C(12) C(3) C(7) C(2) -114.8(2)
Si(1) C(9) C(12) C(3) 178.49(17)
